data_7700888
loop_
_publ_author_name
'Haghdoost, Mohammad Mehdi'
'Golbaghi, Golara'
'Guard, Juliette'
'Sielanczyk, Sarah'
'Patten, Shunmoogum A.'
'Castonguay, Annie'

_publ_section_title
;
 Synthesis, characterization and biological evaluation of cationic
 organoruthenium(ii) fluorene complexes: influence of the nature of the
 counteranion.
;
_journal_issue 35
_journal_name_full 'Dalton transactions (Cambridge, England : 2003)'
_journal_page_first 13396
_journal_page_last 13405
_journal_paper_doi 10.1039/c9dt00143c
_journal_volume 48
_journal_year 2019
_chemical_formula_moiety 'C30 H22 Cl N O Ru'
_chemical_formula_sum 'C30 H22 Cl N O Ru'
_chemical_formula_weight 549.00
_chemical_name_common 4
_chemical_name_systematic 4
_space_group_crystal_system monoclinic
_space_group_IT_number 14
_space_group_name_Hall '-P 2yn'
_space_group_name_H-M_alt 'P 1 21/n 1'
_symmetry_space_group_name_Hall '-P 2yn'
_symmetry_space_group_name_H-M 'P 1 21/n 1'
_atom_sites_solution_hydrogens geom
_atom_sites_solution_primary direct
_audit_creation_date 2016-05-06
_audit_creation_method
;
Olex2 1.2
(compiled 2016.02.19 svn.r3266 for OlexSys, GUI svn.r5155)
;
_audit_update_record
;
2019-01-06 deposited with the CCDC.    2019-07-23 downloaded from the CCDC.
;
_cell_angle_alpha 90
_cell_angle_beta 94.9430(10)
_cell_angle_gamma 90
_cell_formula_units_Z 4
_cell_length_a 9.9911(3)
_cell_length_b 11.2130(3)
_cell_length_c 20.5629(6)
_cell_measurement_reflns_used 9945
_cell_measurement_temperature 100
_cell_measurement_theta_max 60.63
_cell_measurement_theta_min 3.76
_cell_volume 2295.10(11)
_computing_cell_refinement
'SAINT (2013) V8.37A; Integration Software for Single Crystal Data. Bruker AXS Inc., Madison, WI 53719-1173.'
_computing_data_collection
;
APEX 2 (2013) Bruker AXS Inc., Madison, WI 53719-1173.
;
_computing_data_reduction
'SAINT (2013) V8.37A; Integration Software for Single Crystal Data. Bruker AXS Inc., Madison, WI 53719-1173.'
_computing_molecular_graphics 'Olex2 (Dolomanov et al., 2009)'
_computing_publication_material 'Olex2 (Dolomanov et al., 2009)'
_computing_structure_refinement 'XL (Sheldrick, 2008)'
_computing_structure_solution 'XT (Sheldrick, 2015)'
_diffrn_ambient_temperature 100
_diffrn_detector 'CMOS Area detector'
_diffrn_detector_area_resol_mean 10.24
_diffrn_detector_type 'Bruker Photon 100 CMOS Detector'
_diffrn_measured_fraction_theta_full 0.999
_diffrn_measured_fraction_theta_max 0.996
_diffrn_measurement_device 'k-geometry diffractometer'
_diffrn_measurement_device_type 'Bruker Venture Metaljet'
_diffrn_measurement_method '\w and \f scans'
_diffrn_radiation_collimation 'Focusing mirrors'
_diffrn_radiation_monochromator 'Helios MX Mirror Optics'
_diffrn_radiation_probe x-ray
_diffrn_radiation_type GaK\a
_diffrn_radiation_wavelength 1.34139
_diffrn_reflns_av_R_equivalents 0.0526
_diffrn_reflns_av_unetI/netI 0.0265
_diffrn_reflns_Laue_measured_fraction_full 0.999
_diffrn_reflns_Laue_measured_fraction_max 0.996
_diffrn_reflns_limit_h_max 12
_diffrn_reflns_limit_h_min -12
_diffrn_reflns_limit_k_max 14
_diffrn_reflns_limit_k_min -14
_diffrn_reflns_limit_l_max 26
_diffrn_reflns_limit_l_min -26
_diffrn_reflns_number 45347
_diffrn_reflns_point_group_measured_fraction_full 0.999
_diffrn_reflns_point_group_measured_fraction_max 0.996
_diffrn_reflns_theta_full 53.594
_diffrn_reflns_theta_max 60.730
_diffrn_reflns_theta_min 3.754
_diffrn_source 'Metal Jet'
_diffrn_source_target Ga
_diffrn_source_type 'Gallium Liquid Metal Jet Source'
_diffrn_standards_number 0
_exptl_absorpt_coefficient_mu 4.509
_exptl_absorpt_correction_T_max 0.7519
_exptl_absorpt_correction_T_min 0.6285
_exptl_absorpt_correction_type multi-scan
_exptl_absorpt_process_details
;
SADABS-2014/5 (Bruker,2014/5) was used for absorption correction.
wR2(int) was 0.1436 before and 0.0681 after correction.
The Ratio of minimum to maximum transmission is 0.8359.
The \l/2 correction factor is 0.00150.
;
_exptl_crystal_colour Orange
_exptl_crystal_colour_primary orange
_exptl_crystal_density_diffrn 1.589
_exptl_crystal_description block
_exptl_crystal_F_000 1112
_exptl_crystal_size_max 0.08
_exptl_crystal_size_mid 0.04
_exptl_crystal_size_min 0.04
_refine_diff_density_max 1.728
_refine_diff_density_min -0.254
_refine_diff_density_rms 0.092
_refine_ls_extinction_method none
_refine_ls_goodness_of_fit_ref 1.060
_refine_ls_hydrogen_treatment constr
_refine_ls_matrix_type full
_refine_ls_number_parameters 307
_refine_ls_number_reflns 5275
_refine_ls_number_restraints 0
_refine_ls_restrained_S_all 1.060
_refine_ls_R_factor_all 0.0325
_refine_ls_R_factor_gt 0.0286
_refine_ls_shift/su_max 0.002
_refine_ls_shift/su_mean 0.000
_refine_ls_structure_factor_coef Fsqd
_refine_ls_weighting_details 'w=1/[\s^2^(Fo^2^)+(0.0421P)^2^+1.2624P] where P=(Fo^2^+2Fc^2^)/3'
_refine_ls_weighting_scheme calc
_refine_ls_wR_factor_gt 0.0736
_refine_ls_wR_factor_ref 0.0768
_reflns_Friedel_coverage 0.000
_reflns_number_gt 4778
_reflns_number_total 5275
_reflns_threshold_expression 'I > 2\s(I)'
_cod_data_source_file c9dt00143c2.cif
_cod_data_source_block 4
_cod_depositor_comments
;
The following automatic conversions were performed:

'_diffrn_radiation_probe' value 'X-ray' changed to 'x-ray' according
to
/home/data/users/saulius/crontab/automatic-downloads/rss-feeds/RSC/lib/dictionaries/cif_core.dic
dictionary named 'cif_core.dic' version 2.4.2 from 2011-04-26.

'_exptl_crystal_colour_primary' value 'Orange' changed to 'orange'
according to
/home/data/users/saulius/crontab/automatic-downloads/rss-feeds/RSC/lib/dictionaries/cif_core.dic
dictionary named 'cif_core.dic' version 2.4.2 from 2011-04-26.

Automatic conversion script
Id: cif_fix_values 4973 2017-02-22 13:04:09Z antanas 

 Adding full bibliography for 7700887--7700889.cif.
;
_cod_database_code 7700888
_shelx_space_group_comment
;
The symmetry employed for this shelxl refinement is uniquely defined
by the following loop, which should always be used as a source of
symmetry information in preference to the above space-group names.
They are only intended as comments.
;
_olex2_refinement_description
;
1. Fixed Uiso
 At 1.2 times of:
  All C(H) groups, All C(H,H) groups
2.a Secondary CH2 refined with riding coordinates:
 C5(H5A,H5B)
2.b Aromatic/amide H refined with riding coordinates:
 C1(H1), C3(H3), C7(H7), C8(H8), C9(H9), C10(H10), C13(H13), C14(H14),
 C17(H17), C18(H18), C20(H20), C21(H21), C22(H22), C23(H23), C25(H25), C26(H26),
  C27(H27), C28(H28), C29(H29), C30(H30)
;
_shelx_shelxl_version_number 2014/7
_olex2_submission_special_instructions 'No special instructions were received'

loop_
_space_group_symop_operation_xyz
'x, y, z'
'-x+1/2, y+1/2, -z+1/2'
'-x, -y, -z'
'x-1/2, -y-1/2, z-1/2'

loop_
_atom_site_label
_atom_site_type_symbol
_atom_site_fract_x
_atom_site_fract_y
_atom_site_fract_z
_atom_site_U_iso_or_equiv
_atom_site_adp_type
_atom_site_occupancy
_atom_site_site_symmetry_order
_atom_site_calc_flag
_atom_site_refinement_flags_posn
Ru1 Ru 0.38098(2) 0.76687(2) 0.61949(2) 0.02977(7) Uani 1 1 d .
Cl1 Cl 0.14674(5) 0.81595(5) 0.62645(2) 0.03512(12) Uani 1 1 d .
O1 O 0.34097(15) 0.62195(13) 0.67568(6) 0.0351(3) Uani 1 1 d .
N1 N 0.31206(17) 0.66628(15) 0.53898(7) 0.0304(3) Uani 1 1 d .
C1 C 0.2645(2) 0.55898(19) 0.53928(9) 0.0313(4) Uani 1 1 d .
H1 H 0.2371 0.5262 0.4977 0.038 Uiso 1 1 calc R
C2 C 0.3287(2) 0.71467(18) 0.47526(9) 0.0308(4) Uani 1 1 d .
C3 C 0.2462(2) 0.80776(19) 0.45119(9) 0.0331(4) Uani 1 1 d .
H3 H 0.1806 0.8413 0.4766 0.040 Uiso 1 1 calc R
C4 C 0.2630(2) 0.84990(19) 0.38872(9) 0.0321(4) Uani 1 1 d .
C5 C 0.1871(2) 0.9472(2) 0.35025(10) 0.0367(5) Uani 1 1 d .
H5A H 0.1983 1.0252 0.3726 0.044 Uiso 1 1 calc R
H5B H 0.0901 0.9283 0.3431 0.044 Uiso 1 1 calc R
C6 C 0.2531(2) 0.94687(19) 0.28641(9) 0.0340(4) Uani 1 1 d .
C7 C 0.2276(2) 1.0194(2) 0.23258(10) 0.0380(5) Uani 1 1 d .
H7 H 0.1585 1.0777 0.2314 0.046 Uiso 1 1 calc R
C8 C 0.3056(2) 1.0054(2) 0.17957(10) 0.0388(5) Uani 1 1 d .
H8 H 0.2898 1.0556 0.1425 0.047 Uiso 1 1 calc R
C9 C 0.4057(2) 0.9191(2) 0.18062(9) 0.0378(5) Uani 1 1 d .
H9 H 0.4575 0.9107 0.1442 0.045 Uiso 1 1 calc R
C10 C 0.4306(2) 0.8447(2) 0.23482(9) 0.0342(4) Uani 1 1 d .
H10 H 0.4978 0.7846 0.2356 0.041 Uiso 1 1 calc R
C11 C 0.3541(2) 0.86113(18) 0.28784(9) 0.0314(4) Uani 1 1 d .
C12 C 0.3616(2) 0.80061(19) 0.35194(9) 0.0303(4) Uani 1 1 d .
C13 C 0.4458(2) 0.71072(19) 0.37732(10) 0.0325(4) Uani 1 1 d .
H13 H 0.5144 0.6795 0.3529 0.039 Uiso 1 1 calc R
C14 C 0.4278(2) 0.66723(19) 0.43928(9) 0.0327(4) Uani 1 1 d .
H14 H 0.4835 0.6047 0.4572 0.039 Uiso 1 1 calc R
C15 C 0.2477(2) 0.48322(19) 0.59389(9) 0.0311(4) Uani 1 1 d .
C16 C 0.2934(2) 0.51865(19) 0.65841(9) 0.0312(4) Uani 1 1 d .
C17 C 0.2901(2) 0.43169(19) 0.70996(9) 0.0346(4) Uani 1 1 d .
H17 H 0.3208 0.4538 0.7533 0.041 Uiso 1 1 calc R
C18 C 0.2444(2) 0.3197(2) 0.69832(10) 0.0347(4) Uani 1 1 d .
H18 H 0.2430 0.2655 0.7338 0.042 Uiso 1 1 calc R
C19 C 0.1983(2) 0.28048(19) 0.63419(11) 0.0336(4) Uani 1 1 d .
C20 C 0.1583(2) 0.1612(2) 0.62255(11) 0.0385(5) Uani 1 1 d .
H20 H 0.1601 0.1071 0.6582 0.046 Uiso 1 1 calc R
C21 C 0.1168(2) 0.1215(2) 0.56074(12) 0.0427(5) Uani 1 1 d .
H21 H 0.0930 0.0403 0.5533 0.051 Uiso 1 1 calc R
C22 C 0.1103(2) 0.2034(2) 0.50885(12) 0.0420(5) Uani 1 1 d .
H22 H 0.0797 0.1775 0.4662 0.050 Uiso 1 1 calc R
C23 C 0.1476(2) 0.3202(2) 0.51891(10) 0.0375(5) Uani 1 1 d .
H23 H 0.1401 0.3740 0.4831 0.045 Uiso 1 1 calc R
C24 C 0.1973(2) 0.36304(19) 0.58160(10) 0.0325(4) Uani 1 1 d .
C25 C 0.5137(2) 0.8748(2) 0.56471(10) 0.0408(5) Uani 1 1 d .
H25 H 0.5140 0.8867 0.5190 0.049 Uiso 1 1 calc R
C26 C 0.4395(2) 0.9510(2) 0.60140(11) 0.0411(5) Uani 1 1 d .
H26 H 0.3892 1.0146 0.5808 0.049 Uiso 1 1 calc R
C27 C 0.4398(2) 0.9328(2) 0.67008(12) 0.0440(5) Uani 1 1 d .
H27 H 0.3894 0.9845 0.6953 0.053 Uiso 1 1 calc R
C28 C 0.5132(2) 0.8398(2) 0.70040(11) 0.0449(6) Uani 1 1 d .
H28 H 0.5138 0.8287 0.7462 0.054 Uiso 1 1 calc R
C29 C 0.5871(3) 0.7617(2) 0.66290(13) 0.0463(6) Uani 1 1 d .
H29 H 0.6356 0.6971 0.6835 0.056 Uiso 1 1 calc R
C30 C 0.5889(2) 0.7794(2) 0.59533(13) 0.0441(5) Uani 1 1 d .
H30 H 0.6400 0.7281 0.5703 0.053 Uiso 1 1 calc R

loop_
_atom_site_aniso_label
_atom_site_aniso_U_11
_atom_site_aniso_U_22
_atom_site_aniso_U_33
_atom_site_aniso_U_23
_atom_site_aniso_U_13
_atom_site_aniso_U_12
Ru1 0.03939(10) 0.03417(10) 0.01598(9) 0.00174(5) 0.00372(6) -0.00138(6)
Cl1 0.0415(3) 0.0421(3) 0.0221(2) -0.00035(18) 0.00491(18) -0.0009(2)
O1 0.0529(9) 0.0367(8) 0.0161(6) 0.0023(5) 0.0053(6) -0.0009(7)
N1 0.0424(9) 0.0348(9) 0.0146(7) 0.0021(6) 0.0056(6) 0.0006(7)
C1 0.0405(10) 0.0369(10) 0.0169(8) 0.0017(7) 0.0042(7) 0.0002(8)
C2 0.0434(11) 0.0342(10) 0.0149(8) 0.0011(7) 0.0034(7) -0.0040(8)
C3 0.0428(11) 0.0369(10) 0.0202(9) 0.0011(8) 0.0059(8) 0.0007(9)
C4 0.0406(10) 0.0331(10) 0.0228(9) 0.0015(8) 0.0030(8) -0.0005(8)
C5 0.0466(12) 0.0405(11) 0.0236(9) 0.0058(8) 0.0071(8) 0.0058(9)
C6 0.0443(11) 0.0373(11) 0.0206(9) -0.0002(8) 0.0039(8) -0.0021(9)
C7 0.0482(12) 0.0398(11) 0.0259(9) 0.0030(8) 0.0021(8) 0.0031(9)
C8 0.0532(13) 0.0426(12) 0.0201(9) 0.0076(8) 0.0011(8) -0.0004(10)
C9 0.0483(12) 0.0486(12) 0.0173(9) 0.0006(8) 0.0069(8) -0.0035(10)
C10 0.0423(11) 0.0380(11) 0.0222(9) -0.0001(8) 0.0018(8) 0.0009(9)
C11 0.0424(11) 0.0343(10) 0.0172(8) 0.0013(7) 0.0002(7) -0.0045(8)
C12 0.0415(11) 0.0331(10) 0.0167(8) -0.0005(7) 0.0040(7) -0.0054(8)
C13 0.0408(11) 0.0374(11) 0.0198(9) -0.0010(8) 0.0059(8) 0.0000(8)
C14 0.0431(11) 0.0349(10) 0.0203(9) 0.0028(7) 0.0038(8) 0.0003(8)
C15 0.0380(10) 0.0362(10) 0.0196(9) 0.0039(7) 0.0052(7) 0.0009(8)
C16 0.0397(10) 0.0357(10) 0.0192(8) 0.0029(7) 0.0074(7) 0.0029(8)
C17 0.0469(11) 0.0407(11) 0.0169(8) 0.0050(8) 0.0073(8) 0.0043(9)
C18 0.0415(11) 0.0407(11) 0.0229(9) 0.0098(8) 0.0077(8) 0.0035(9)
C19 0.0359(10) 0.0385(11) 0.0271(10) 0.0063(8) 0.0055(8) 0.0006(8)
C20 0.0399(11) 0.0395(11) 0.0362(11) 0.0096(9) 0.0040(9) -0.0015(9)
C21 0.0447(12) 0.0397(12) 0.0431(13) 0.0043(10) 0.0005(10) -0.0063(10)
C22 0.0472(12) 0.0454(12) 0.0325(11) 0.0006(10) -0.0012(9) -0.0053(10)
C23 0.0449(12) 0.0409(12) 0.0263(10) 0.0047(8) 0.0009(8) -0.0044(9)
C24 0.0372(10) 0.0375(11) 0.0233(9) 0.0049(8) 0.0045(8) 0.0006(8)
C25 0.0488(12) 0.0498(13) 0.0243(10) 0.0022(9) 0.0050(9) -0.0146(10)
C26 0.0449(12) 0.0374(11) 0.0409(12) 0.0043(9) 0.0022(9) -0.0077(9)
C27 0.0469(13) 0.0456(13) 0.0406(12) -0.0108(10) 0.0103(10) -0.0123(10)
C28 0.0470(13) 0.0637(16) 0.0235(10) -0.0001(10) -0.0008(9) -0.0154(11)
C29 0.0392(12) 0.0563(15) 0.0424(14) 0.0112(11) -0.0023(10) -0.0009(10)
C30 0.0427(12) 0.0496(14) 0.0415(13) -0.0030(10) 0.0132(10) -0.0003(10)

loop_
_atom_type_symbol
_atom_type_description
_atom_type_scat_dispersion_real
_atom_type_scat_dispersion_imag
_atom_type_scat_source
C C 0.0150 0.0070 'International Tables Vol C Tables 4.2.6.8 and 6.1.1.4'
H H 0.0000 0.0000 'International Tables Vol C Tables 4.2.6.8 and 6.1.1.4'
Cl Cl 0.3290 0.5400 'International Tables Vol C Tables 4.2.6.8 and 6.1.1.4'
N N 0.0250 0.0140 'International Tables Vol C Tables 4.2.6.8 and 6.1.1.4'
O O 0.0410 0.0250 'International Tables Vol C Tables 4.2.6.8 and 6.1.1.4'
Ru Ru -0.0760 2.5660 'International Tables Vol C Tables 4.2.6.8 and 6.1.1.4'

loop_
_geom_angle_atom_site_label_1
_geom_angle_atom_site_label_2
_geom_angle_atom_site_label_3
_geom_angle
O1 Ru1 Cl1 84.87(5)
O1 Ru1 N1 87.21(6)
O1 Ru1 C25 152.52(8)
O1 Ru1 C26 155.65(7)
O1 Ru1 C27 117.57(8)
O1 Ru1 C28 90.10(8)
O1 Ru1 C29 88.35(8)
O1 Ru1 C30 114.49(8)
N1 Ru1 Cl1 85.10(5)
N1 Ru1 C25 93.70(7)
N1 Ru1 C26 116.97(8)
N1 Ru1 C27 154.23(8)
N1 Ru1 C28 161.26(9)
N1 Ru1 C29 123.48(9)
N1 Ru1 C30 96.35(8)
C25 Ru1 Cl1 122.60(7)
C25 Ru1 C26 37.25(9)
C25 Ru1 C27 67.85(9)
C25 Ru1 C28 80.29(8)
C25 Ru1 C30 38.08(9)
C26 Ru1 Cl1 93.99(7)
C26 Ru1 C27 38.08(9)
C26 Ru1 C28 67.94(9)
C27 Ru1 Cl1 89.99(7)
C27 Ru1 C28 37.06(10)
C28 Ru1 Cl1 113.14(7)
C29 Ru1 Cl1 150.29(8)
C29 Ru1 C25 68.28(9)
C29 Ru1 C26 80.64(9)
C29 Ru1 C27 67.74(10)
C29 Ru1 C28 37.85(10)
C29 Ru1 C30 37.65(10)
C30 Ru1 Cl1 160.62(7)
C30 Ru1 C26 68.07(9)
C30 Ru1 C27 80.30(9)
C30 Ru1 C28 68.00(9)
C16 O1 Ru1 129.84(12)
C1 N1 Ru1 126.84(13)
C1 N1 C2 115.19(16)
C2 N1 Ru1 117.73(13)
N1 C1 H1 115.7
N1 C1 C15 128.63(18)
C15 C1 H1 115.7
C3 C2 N1 119.59(18)
C14 C2 N1 118.85(18)
C14 C2 C3 121.56(18)
C2 C3 H3 121.1
C4 C3 C2 117.83(19)
C4 C3 H3 121.1
C3 C4 C5 129.22(19)
C3 C4 C12 120.58(19)
C12 C4 C5 110.20(17)
C4 C5 H5A 111.3
C4 C5 H5B 111.3
C4 C5 C6 102.38(17)
H5A C5 H5B 109.2
C6 C5 H5A 111.3
C6 C5 H5B 111.3
C7 C6 C5 128.9(2)
C7 C6 C11 120.48(19)
C11 C6 C5 110.59(17)
C6 C7 H7 120.6
C6 C7 C8 118.8(2)
C8 C7 H7 120.6
C7 C8 H8 119.6
C9 C8 C7 120.83(19)
C9 C8 H8 119.6
C8 C9 H9 119.8
C8 C9 C10 120.43(19)
C10 C9 H9 119.8
C9 C10 H10 120.9
C11 C10 C9 118.2(2)
C11 C10 H10 120.9
C6 C11 C10 121.27(18)
C6 C11 C12 108.45(17)
C10 C11 C12 130.3(2)
C4 C12 C11 108.38(18)
C13 C12 C4 120.95(18)
C13 C12 C11 130.68(19)
C12 C13 H13 120.7
C12 C13 C14 118.53(19)
C14 C13 H13 120.7
C2 C14 H14 119.7
C13 C14 C2 120.50(19)
C13 C14 H14 119.7
C1 C15 C24 118.48(17)
C16 C15 C1 121.12(19)
C16 C15 C24 120.00(17)
O1 C16 C15 126.06(18)
O1 C16 C17 115.84(17)
C15 C16 C17 118.08(19)
C16 C17 H17 119.1
C18 C17 C16 121.81(19)
C18 C17 H17 119.1
C17 C18 H18 119.1
C17 C18 C19 121.80(18)
C19 C18 H18 119.1
C20 C19 C18 120.84(19)
C20 C19 C24 120.3(2)
C24 C19 C18 118.8(2)
C19 C20 H20 119.3
C21 C20 C19 121.5(2)
C21 C20 H20 119.3
C20 C21 H21 120.7
C20 C21 C22 118.7(2)
C22 C21 H21 120.7
C21 C22 H22 119.5
C23 C22 C21 121.0(2)
C23 C22 H22 119.5
C22 C23 H23 119.1
C22 C23 C24 121.8(2)
C24 C23 H23 119.1
C19 C24 C15 119.45(18)
C19 C24 C23 116.6(2)
C23 C24 C15 123.96(18)
Ru1 C25 H25 130.1
C26 C25 Ru1 71.66(13)
C26 C25 H25 119.8
C26 C25 C30 120.4(2)
C30 C25 Ru1 71.05(13)
C30 C25 H25 119.8
Ru1 C26 H26 130.2
C25 C26 Ru1 71.09(13)
C25 C26 H26 120.3
C25 C26 C27 119.5(2)
C27 C26 Ru1 70.96(13)
C27 C26 H26 120.3
Ru1 C27 H27 130.2
C26 C27 Ru1 70.96(13)
C26 C27 H27 119.8
C28 C27 Ru1 71.66(14)
C28 C27 C26 120.5(2)
C28 C27 H27 119.8
Ru1 C28 H28 131.0
C27 C28 Ru1 71.28(13)
C27 C28 H28 120.0
C27 C28 C29 119.9(2)
C29 C28 Ru1 70.39(14)
C29 C28 H28 120.0
Ru1 C29 H29 129.2
C28 C29 Ru1 71.77(14)
C28 C29 H29 119.9
C30 C29 Ru1 71.50(15)
C30 C29 C28 120.2(2)
C30 C29 H29 119.9
Ru1 C30 H30 130.6
C25 C30 Ru1 70.86(13)
C25 C30 H30 120.3
C29 C30 Ru1 70.85(14)
C29 C30 C25 119.5(2)
C29 C30 H30 120.3

loop_
_geom_bond_atom_site_label_1
_geom_bond_atom_site_label_2
_geom_bond_distance
Ru1 Cl1 2.4203(5)
Ru1 O1 2.0530(14)
Ru1 N1 2.0713(16)
Ru1 C25 2.179(2)
Ru1 C26 2.187(2)
Ru1 C27 2.187(2)
Ru1 C28 2.192(2)
Ru1 C29 2.174(2)
Ru1 C30 2.182(2)
O1 C16 1.290(3)
N1 C1 1.294(3)
N1 C2 1.441(2)
C1 H1 0.9500
C1 C15 1.429(3)
C2 C3 1.394(3)
C2 C14 1.392(3)
C3 H3 0.9500
C3 C4 1.392(3)
C4 C5 1.513(3)
C4 C12 1.406(3)
C5 H5A 0.9900
C5 H5B 0.9900
C5 C6 1.519(3)
C6 C7 1.379(3)
C6 C11 1.392(3)
C7 H7 0.9500
C7 C8 1.402(3)
C8 H8 0.9500
C8 C9 1.391(3)
C9 H9 0.9500
C9 C10 1.397(3)
C10 H10 0.9500
C10 C11 1.397(3)
C11 C12 1.479(3)
C12 C13 1.386(3)
C13 H13 0.9500
C13 C14 1.390(3)
C14 H14 0.9500
C15 C16 1.422(3)
C15 C24 1.453(3)
C16 C17 1.443(3)
C17 H17 0.9500
C17 C18 1.351(3)
C18 H18 0.9500
C18 C19 1.428(3)
C19 C20 1.410(3)
C19 C24 1.423(3)
C20 H20 0.9500
C20 C21 1.377(3)
C21 H21 0.9500
C21 C22 1.405(3)
C22 H22 0.9500
C22 C23 1.373(3)
C23 H23 0.9500
C23 C24 1.424(3)
C25 H25 0.9500
C25 C26 1.394(3)
C25 C30 1.423(4)
C26 H26 0.9500
C26 C27 1.427(3)
C27 H27 0.9500
C27 C28 1.391(4)
C28 H28 0.9500
C28 C29 1.416(4)
C29 H29 0.9500
C29 C30 1.405(4)
C30 H30 0.9500
